data_4130000
loop_
_publ_author_name
'Iovan, Diana A.'
'Betley, Theodore A.'

_publ_section_title
;
 Characterization of Iron-Imido Species Relevant for N-Group Transfer
 Chemistry.
;
_journal_issue 6
_journal_name_full 'Journal of the American Chemical Society'
_journal_page_first 1983
_journal_page_last 1993
_journal_paper_doi 10.1021/jacs.5b12582
_journal_volume 138
_journal_year 2016
_chemical_formula_moiety 'C54 H53 Cl6 F6 Fe2 N5, 0.5(C6 H6)'
_chemical_formula_sum 'C57 H56 Cl6 F6 Fe2 N5'
_chemical_formula_weight 1249.46
_space_group_crystal_system triclinic
_space_group_IT_number 2
_space_group_name_Hall '-P 1'
_space_group_name_H-M_alt 'P -1'
_atom_sites_solution_hydrogens geom
_audit_creation_date 2015-08-07
_audit_creation_method
;
Olex2 1.2
(compiled 2015.01.26 svn.r3150 for OlexSys, GUI svn.r4998)
;
_cell_angle_alpha 96.7240(13)
_cell_angle_beta 96.7310(13)
_cell_angle_gamma 113.9150(12)
_cell_formula_units_Z 2
_cell_length_a 12.7480(9)
_cell_length_b 13.0508(9)
_cell_length_c 19.9343(13)
_cell_measurement_reflns_used 7033
_cell_measurement_temperature 100(1)
_cell_measurement_theta_max 25.16
_cell_measurement_theta_min 2.18
_cell_volume 2961.0(4)
_computing_cell_refinement 'SAINT v8.34A (Bruker, 2013)'
_computing_data_collection 'APEX2 v2014.9-0 (Bruker-AXS, 2014)'
_computing_data_reduction 'SAINT v8.34A (Bruker, 2013)'
_computing_molecular_graphics 'Olex2 (Dolomanov et al., 2009)'
_computing_publication_material 'Olex2 (Dolomanov et al., 2009)'
_computing_structure_refinement 'XLMP (Sheldrick, 2008)'
_computing_structure_solution 'SHELXS-97 (Sheldrick, 2008)'
_diffrn_ambient_temperature 100.01
_diffrn_measured_fraction_theta_full 0.990
_diffrn_measured_fraction_theta_max 0.990
_diffrn_measurement_device_type 'Bruker APEX-II CCD'
_diffrn_measurement_method 'phi and omega scans'
_diffrn_radiation_type MoK\a
_diffrn_radiation_wavelength 0.71073
_diffrn_reflns_av_R_equivalents 0.0657
_diffrn_reflns_av_unetI/netI 0.0872
_diffrn_reflns_Laue_measured_fraction_full 0.990
_diffrn_reflns_Laue_measured_fraction_max 0.990
_diffrn_reflns_limit_h_max 15
_diffrn_reflns_limit_h_min -15
_diffrn_reflns_limit_k_max 15
_diffrn_reflns_limit_k_min -14
_diffrn_reflns_limit_l_max 23
_diffrn_reflns_limit_l_min -23
_diffrn_reflns_number 29648
_diffrn_reflns_point_group_measured_fraction_full 0.990
_diffrn_reflns_point_group_measured_fraction_max 0.990
_diffrn_reflns_theta_full 25.222
_diffrn_reflns_theta_max 25.222
_diffrn_reflns_theta_min 1.046
_diffrn_source 'fine-focus sealed tube'
_exptl_absorpt_coefficient_mu 0.820
_exptl_absorpt_correction_T_max 0.934
_exptl_absorpt_correction_T_min 0.759
_exptl_absorpt_correction_type multi-scan
_exptl_crystal_colour green
_exptl_crystal_density_diffrn 1.401
_exptl_crystal_description plate
_exptl_crystal_F_000 1282
_exptl_crystal_size_max 0.23
_exptl_crystal_size_mid 0.11
_exptl_crystal_size_min 0.098
_refine_diff_density_max 1.893
_refine_diff_density_min -1.197
_refine_diff_density_rms 0.127
_refine_ls_extinction_method none
_refine_ls_goodness_of_fit_ref 1.058
_refine_ls_hydrogen_treatment constr
_refine_ls_matrix_type full
_refine_ls_number_parameters 688
_refine_ls_number_reflns 10580
_refine_ls_number_restraints 15
_refine_ls_restrained_S_all 1.071
_refine_ls_R_factor_all 0.1058
_refine_ls_R_factor_gt 0.0614
_refine_ls_shift/su_max 0.001
_refine_ls_shift/su_mean 0.000
_refine_ls_structure_factor_coef Fsqd
_refine_ls_weighting_details 'w=1/[\s^2^(Fo^2^)+(0.1088P)^2^+1.1487P] where P=(Fo^2^+2Fc^2^)/3'
_refine_ls_weighting_scheme calc
_refine_ls_wR_factor_gt 0.1680
_refine_ls_wR_factor_ref 0.1922
_reflns_Friedel_coverage 0.000
_reflns_number_gt 6981
_reflns_number_total 10580
_reflns_threshold_expression 'I > 2\s(I)'
_cod_data_source_file ja5b12582_si_002.cif
_cod_data_source_block bis-fecl_imido
_cod_database_code 4130000
_shelx_space_group_comment
;
The symmetry employed for this shelxl refinement is uniquely defined
by the following loop, which should always be used as a source of
symmetry information in preference to the above space-group names.
They are only intended as comments.
;
_shelx_estimated_absorpt_t_max 0.924
_shelx_estimated_absorpt_t_min 0.834
_olex2_refinement_description
;
1. Fixed Uiso
 At 1.2 times of:
  All C(H) groups
 At 1.5 times of:
  All C(H,H,H) groups
2. Restrained distances
 C1S-C2S \\sim C2S-C3S \\sim C3S-C4S \\sim C4S-C5S \\sim C5S-C6S \\sim C6S-C1S
 with sigma of 0.02
3. Uiso/Uaniso restraints and constraints
Uanis(C1S) = Uanis(C01X)
Uanis(C2S) = Uanis(C01Y)
Uanis(C3S) = Uanis(C019)
Uanis(C4S) = Uanis(C00K)
Uanis(C5S) = Uanis(C01J)
Uanis(C6S) = Uanis(C01M)
4. Others
 Fixed Sof: C5S(0.5) H5S(0.5) C3S(0.5) H3S(0.5) C2S(0.5) H2S(0.5) C4S(0.5)
 H4S(0.5) C6S(0.5) H6S(0.5) C1S(0.5) H1S(0.5)
5.a Aromatic/amide H refined with riding coordinates:
 C00P(H00P), C00U(H00U), C011(H011), C012(H012), C013(H013), C018(H018),
 C01B(H01D), C01C(H01E), C01E(H01F), C01F(H01G), C01G(H01H), C01M(H01O),
 C01P(H01S), C01U(H01Z), C01V(H01), C01X(H1AA), C01Y(H2AA), C5S(H5S), C3S(H3S),
 C2S(H2S), C4S(H4S), C6S(H6S), C1S(H1S)
5.b Idealised Me refined as rotating group:
 C00V(H00A,H00B,H00C), C00Z(H00D,H00E,H00F), C01A(H01A,H01B,H01C), C01H(H01I,
 H01J,H01K), C01I(H01L,H01M,H01N), C01O(H01P,H01Q,H01R), C01R(H01T,H01U,H01V),
 C01S(H01W,H01X,H01Y), C01W(H0AA,H,HA), C01Z(H3AA,HB,HC), C020(H02A,H02B,H02C),
 C021(H02D,H02E,H02F)
;
_shelx_shelxl_version_number 2014/7
_olex2_submission_special_instructions 'No special instructions were received'

loop_
_space_group_symop_operation_xyz
'x, y, z'
'-x, -y, -z'

loop_
_atom_site_label
_atom_site_type_symbol
_atom_site_fract_x
_atom_site_fract_y
_atom_site_fract_z
_atom_site_U_iso_or_equiv
_atom_site_adp_type
_atom_site_occupancy
_atom_site_site_symmetry_order
_atom_site_calc_flag
_atom_site_refinement_flags_posn
_atom_site_refinement_flags_occupancy
Fe01 Fe 0.49430(6) 0.80248(6) 0.27840(4) 0.0146(2) Uani 1 1 d . .
Fe02 Fe 0.45174(6) 0.55304(6) 0.17405(4) 0.0146(2) Uani 1 1 d . .
Cl03 Cl 0.61149(11) 0.65023(11) 0.13451(7) 0.0202(3) Uani 1 1 d . .
Cl04 Cl 0.68559(10) 0.86371(11) 0.30887(7) 0.0212(3) Uani 1 1 d . .
Cl05 Cl 0.08371(11) 0.66043(12) 0.14181(7) 0.0230(3) Uani 1 1 d . .
Cl00 Cl 0.29300(12) 0.15968(12) 0.02481(7) 0.0285(4) Uani 1 1 d . .
Cl1 Cl 0.20703(12) 1.00804(13) 0.35711(8) 0.0306(4) Uani 1 1 d . .
Cl2 Cl 0.04629(14) 0.19108(13) 0.22376(9) 0.0387(4) Uani 1 1 d . .
F009 F 0.4342(3) 0.4157(3) 0.42591(17) 0.0319(8) Uani 1 1 d . .
F00A F -0.0243(3) 0.4217(3) 0.20229(19) 0.0417(10) Uani 1 1 d . .
F00B F -0.0615(3) 0.3649(3) 0.2972(2) 0.0373(9) Uani 1 1 d . .
F00C F -0.0062(3) 0.5425(3) 0.2907(2) 0.0420(10) Uani 1 1 d . .
F00D F 0.2587(3) 0.2867(3) 0.4105(2) 0.0447(10) Uani 1 1 d . .
F00E F 0.3104(3) 0.4434(3) 0.48092(17) 0.0409(10) Uani 1 1 d . .
N00F N 0.4482(3) 0.9053(4) 0.2246(2) 0.0151(10) Uani 1 1 d . .
N00G N 0.4099(3) 0.8200(3) 0.3539(2) 0.0133(9) Uani 1 1 d . .
N00H N 0.3056(3) 0.4756(3) 0.1008(2) 0.0150(10) Uani 1 1 d . .
N00I N 0.4525(3) 0.4141(4) 0.2088(2) 0.0156(10) Uani 1 1 d . .
N00J N 0.4232(3) 0.6437(3) 0.2441(2) 0.0154(10) Uani 1 1 d . .
C00K C 0.1647(5) 0.1670(5) 0.1233(3) 0.0261(12) Uani 1 1 d . .
C00L C 0.3305(4) 0.8873(4) 0.2218(3) 0.0154(12) Uani 1 1 d . .
C00M C 0.3474(4) 0.3122(4) 0.1929(3) 0.0185(12) Uani 1 1 d . .
C00N C 0.2936(4) 0.8016(4) 0.3285(3) 0.0165(12) Uani 1 1 d . .
C00O C 0.1374(4) 0.8246(4) 0.2548(3) 0.0141(11) Uani 1 1 d . .
C00P C 0.2970(5) 0.7584(5) 0.4337(3) 0.0209(13) Uani 1 1 d . .
H00P H 0.2747 0.7350 0.4752 0.025 Uiso 1 1 calc R .
C00Q C 0.3368(4) 0.5701(4) 0.2765(3) 0.0144(11) Uani 1 1 d . .
C00R C 0.5248(4) 0.3921(5) 0.2560(3) 0.0182(12) Uani 1 1 d . .
C00S C 0.2874(4) 0.4501(5) 0.3630(3) 0.0177(12) Uani 1 1 d . .
C00T C 0.2515(4) 0.5099(5) 0.0512(3) 0.0182(12) Uani 1 1 d . .
C00U C 0.3697(4) 0.5211(4) 0.3297(3) 0.0172(12) Uani 1 1 d . .
H00U H 0.4496 0.5370 0.3430 0.021 Uiso 1 1 calc R .
C00V C 0.5712(5) 0.7344(5) 0.4467(3) 0.0235(13) Uani 1 1 d . .
H00A H 0.5188 0.6581 0.4528 0.035 Uiso 1 1 calc GR .
H00B H 0.6479 0.7581 0.4754 0.035 Uiso 1 1 calc GR .
H00C H 0.5794 0.7331 0.3984 0.035 Uiso 1 1 calc GR .
C00W C 0.5205(4) 0.8186(5) 0.4680(3) 0.0197(12) Uani 1 1 d . .
C00X C 0.4109(4) 0.7967(4) 0.4183(3) 0.0162(12) Uani 1 1 d . .
C00Y C 0.2608(4) 0.8347(4) 0.2678(3) 0.0152(11) Uani 1 1 d . .
C00Z C 0.6119(5) 0.9421(5) 0.4708(3) 0.0228(13) Uani 1 1 d . .
H00D H 0.6854 0.9549 0.4997 0.034 Uiso 1 1 calc GR .
H00E H 0.5830 0.9960 0.4902 0.034 Uiso 1 1 calc GR .
H00F H 0.6253 0.9537 0.4243 0.034 Uiso 1 1 calc GR .
C010 C 0.6543(4) 0.4693(5) 0.2798(3) 0.0185(12) Uani 1 1 d . .
C011 C 0.4679(5) 0.2836(5) 0.2717(3) 0.0209(12) Uani 1 1 d . .
H011 H 0.4995 0.2505 0.3038 0.025 Uiso 1 1 calc R .
C012 C 0.2248(5) 0.7610(5) 0.3780(3) 0.0220(13) Uani 1 1 d . .
H012 H 0.1432 0.7393 0.3736 0.026 Uiso 1 1 calc R .
C013 C 0.1698(5) 0.4261(5) 0.3449(3) 0.0210(13) Uani 1 1 d . .
H013 H 0.1135 0.3792 0.3686 0.025 Uiso 1 1 calc R .
C014 C 0.4898(4) 0.9773(4) 0.1796(3) 0.0173(12) Uani 1 1 d . .
C015 C 0.3079(5) 0.6177(5) 0.0222(3) 0.0202(12) Uani 1 1 d . .
C016 C 0.1369(4) 0.4723(4) 0.2914(3) 0.0199(12) Uani 1 1 d . .
C017 C 0.2499(4) 0.2902(4) 0.1437(3) 0.0184(12) Uani 1 1 d . .
C018 C -0.0642(4) 0.7320(5) 0.1925(3) 0.0194(12) Uani 1 1 d . .
H018 H -0.1212 0.6763 0.1563 0.023 Uiso 1 1 calc R .
C019 C 0.1795(5) 0.0992(5) 0.0692(3) 0.0246(12) Uani 1 1 d . .
C01A C 0.4931(5) 0.8056(5) 0.5400(3) 0.0248(13) Uani 1 1 d . .
H01A H 0.4330 0.7286 0.5386 0.037 Uiso 1 1 calc GR .
H01B H 0.4646 0.8618 0.5561 0.037 Uiso 1 1 calc GR .
H01C H 0.5639 0.8181 0.5715 0.037 Uiso 1 1 calc GR .
C01B C 0.4009(5) 1.0012(5) 0.1470(3) 0.0218(13) Uani 1 1 d . .
H01D H 0.4079 1.0480 0.1132 0.026 Uiso 1 1 calc R .
C01C C 0.3016(5) 0.9448(5) 0.1729(3) 0.0201(12) Uani 1 1 d . .
H01E H 0.2275 0.9449 0.1600 0.024 Uiso 1 1 calc R .
C01D C 0.3233(5) 0.3987(5) 0.4200(3) 0.0244(13) Uani 1 1 d . .
C01E C 0.1388(5) 0.4238(5) 0.0247(3) 0.0258(14) Uani 1 1 d . .
H01F H 0.0832 0.4280 -0.0098 0.031 Uiso 1 1 calc R .
C01F C 0.2189(4) 0.5424(4) 0.2571(3) 0.0180(12) Uani 1 1 d . .
H01G H 0.1940 0.5717 0.2200 0.022 Uiso 1 1 calc R .
C01G C 0.1228(5) 0.3335(5) 0.0568(3) 0.0230(13) Uani 1 1 d . .
H01H H 0.0546 0.2637 0.0490 0.028 Uiso 1 1 calc R .
C01H C 0.3677(4) 0.7225(4) 0.0789(3) 0.0205(12) Uani 1 1 d . .
H01I H 0.3118 0.7261 0.1079 0.031 Uiso 1 1 calc GR .
H01J H 0.3964 0.7912 0.0584 0.031 Uiso 1 1 calc GR .
H01K H 0.4335 0.7177 0.1070 0.031 Uiso 1 1 calc GR .
C01I C 0.7046(5) 0.4254(5) 0.3377(3) 0.0247(13) Uani 1 1 d . .
H01L H 0.6668 0.4294 0.3774 0.037 Uiso 1 1 calc GR .
H01M H 0.7887 0.4725 0.3510 0.037 Uiso 1 1 calc GR .
H01N H 0.6902 0.3462 0.3217 0.037 Uiso 1 1 calc GR .
C01J C 0.0709(5) 0.1135(5) 0.1549(3) 0.0292(13) Uani 1 1 d . .
C01K C 0.0501(4) 0.7457(4) 0.2012(3) 0.0185(12) Uani 1 1 d . .
C01L C 0.1030(5) 0.8956(5) 0.2958(3) 0.0214(13) Uani 1 1 d . .
C01M C -0.0040(5) -0.0014(5) 0.1347(3) 0.0309(13) Uani 1 1 d . .
H01O H -0.0680 -0.0352 0.1573 0.037 Uiso 1 1 calc R .
C01N C 0.2270(4) 0.3631(5) 0.1039(3) 0.0198(12) Uani 1 1 d . .
C01O C 0.6783(5) 0.5922(5) 0.3074(3) 0.0224(13) Uani 1 1 d . .
H01P H 0.6404 0.6205 0.2731 0.034 Uiso 1 1 calc GR .
H01Q H 0.7626 0.6397 0.3168 0.034 Uiso 1 1 calc GR .
H01R H 0.6472 0.5955 0.3499 0.034 Uiso 1 1 calc GR .
C01P C 0.3579(5) 0.2335(5) 0.2325(3) 0.0230(13) Uani 1 1 d . .
H01S H 0.2997 0.1593 0.2321 0.028 Uiso 1 1 calc R .
C01Q C 0.0120(5) 0.4504(5) 0.2707(3) 0.0279(14) Uani 1 1 d . .
C01R C 0.7155(5) 0.4647(5) 0.2189(3) 0.0229(13) Uani 1 1 d . .
H01T H 0.7024 0.3859 0.2028 0.034 Uiso 1 1 calc GR .
H01U H 0.7994 0.5125 0.2331 0.034 Uiso 1 1 calc GR .
H01V H 0.6840 0.4928 0.1816 0.034 Uiso 1 1 calc GR .
C01S C 0.6612(5) 0.9438(5) 0.1466(3) 0.0282(14) Uani 1 1 d . .
H01W H 0.6485 0.8893 0.1781 0.042 Uiso 1 1 calc GR .
H01X H 0.7447 0.9824 0.1456 0.042 Uiso 1 1 calc GR .
H01Y H 0.6186 0.9033 0.1004 0.042 Uiso 1 1 calc GR .
C01T C 0.6169(5) 1.0325(5) 0.1714(3) 0.0251(13) Uani 1 1 d . .
C01U C -0.0951(5) 0.8004(5) 0.2371(3) 0.0275(14) Uani 1 1 d . .
H01Z H -0.1741 0.7898 0.2324 0.033 Uiso 1 1 calc R .
C01V C -0.0117(5) 0.8836(5) 0.2880(3) 0.0251(13) Uani 1 1 d . .
H01 H -0.0321 0.9325 0.3175 0.030 Uiso 1 1 calc R .
C01W C 0.3982(5) 0.6046(5) -0.0195(3) 0.0276(14) Uani 1 1 d . .
H0AA H 0.4625 0.6027 0.0117 0.041 Uiso 1 1 calc GR .
H H 0.4286 0.6692 -0.0434 0.041 Uiso 1 1 calc GR .
HA H 0.3605 0.5335 -0.0532 0.041 Uiso 1 1 calc GR .
C01X C 0.0150(6) -0.0659(6) 0.0822(4) 0.0411(16) Uani 1 1 d . .
H1AA H -0.0351 -0.1448 0.0687 0.049 Uiso 1 1 calc R .
C01Y C 0.1066(5) -0.0161(5) 0.0489(3) 0.0322(14) Uani 1 1 d . .
H2AA H 0.1199 -0.0603 0.0124 0.039 Uiso 1 1 calc R .
C01Z C 0.2156(5) 0.6345(5) -0.0266(3) 0.0303(15) Uani 1 1 d . .
H3AA H 0.1791 0.5696 -0.0647 0.046 Uiso 1 1 calc GR .
HB H 0.2529 0.7048 -0.0446 0.046 Uiso 1 1 calc GR .
HC H 0.1558 0.6399 -0.0014 0.046 Uiso 1 1 calc GR .
C020 C 0.6916(5) 1.1061(5) 0.2409(3) 0.0331(15) Uani 1 1 d . .
H02A H 0.6646 1.1644 0.2551 0.050 Uiso 1 1 calc GR .
H02B H 0.7736 1.1432 0.2361 0.050 Uiso 1 1 calc GR .
H02C H 0.6840 1.0575 0.2757 0.050 Uiso 1 1 calc GR .
C021 C 0.6307(6) 1.1089(6) 0.1172(4) 0.0429(18) Uani 1 1 d . .
H02D H 0.5833 1.0628 0.0730 0.064 Uiso 1 1 calc GR .
H02E H 0.7129 1.1449 0.1126 0.064 Uiso 1 1 calc GR .
H02F H 0.6048 1.1679 0.1314 0.064 Uiso 1 1 calc GR .
C5S C 0.0067(9) 0.3415(10) 0.5123(6) 0.0292(13) Uani 0.5 1 d D P
H5S H 0.0406 0.4169 0.5379 0.035 Uiso 0.5 1 calc R P
C3S C -0.1117(9) 0.2261(8) 0.4259(5) 0.0246(12) Uani 0.5 1 d D P
H3S H -0.1744 0.2112 0.3897 0.030 Uiso 0.5 1 calc R P
C2S C -0.0788(10) 0.1475(10) 0.4305(6) 0.0322(14) Uani 0.5 1 d D P
H2S H -0.1052 0.0796 0.3974 0.039 Uiso 0.5 1 calc R P
C4S C -0.0704(9) 0.3201(9) 0.4637(5) 0.0261(12) Uani 0.5 1 d D P
H4S H -0.0985 0.3753 0.4550 0.031 Uiso 0.5 1 calc R P
C6S C 0.0458(10) 0.2747(9) 0.5319(6) 0.0309(13) Uani 0.5 1 d D P
H6S H 0.1021 0.2934 0.5724 0.037 Uiso 0.5 1 calc R P
C1S C -0.0003(11) 0.1737(10) 0.4896(6) 0.0411(16) Uani 0.5 1 d D P
H1S H 0.0232 0.1167 0.5015 0.049 Uiso 0.5 1 calc R P

loop_
_atom_site_aniso_label
_atom_site_aniso_U_11
_atom_site_aniso_U_22
_atom_site_aniso_U_33
_atom_site_aniso_U_23
_atom_site_aniso_U_13
_atom_site_aniso_U_12
Fe01 0.0113(4) 0.0159(4) 0.0166(4) 0.0012(3) 0.0000(3) 0.0069(3)
Fe02 0.0111(4) 0.0148(4) 0.0164(4) 0.0012(3) -0.0007(3) 0.0052(3)
Cl03 0.0146(6) 0.0226(7) 0.0240(7) 0.0053(6) 0.0040(5) 0.0080(5)
Cl04 0.0114(6) 0.0241(7) 0.0262(8) 0.0007(6) -0.0004(5) 0.0077(5)
Cl05 0.0200(7) 0.0250(7) 0.0216(7) -0.0026(6) -0.0050(5) 0.0113(6)
Cl00 0.0307(8) 0.0293(8) 0.0253(8) 0.0020(6) 0.0071(6) 0.0127(7)
Cl1 0.0254(7) 0.0321(8) 0.0314(8) -0.0093(7) -0.0058(6) 0.0161(7)
Cl2 0.0369(9) 0.0278(8) 0.0497(10) 0.0017(7) 0.0224(8) 0.0095(7)
F009 0.0255(18) 0.046(2) 0.034(2) 0.0208(17) 0.0052(15) 0.0204(16)
F00A 0.0171(17) 0.056(2) 0.043(2) 0.0097(19) -0.0060(16) 0.0091(17)
F00B 0.0143(16) 0.036(2) 0.062(3) 0.0219(19) 0.0088(16) 0.0069(15)
F00C 0.0149(16) 0.032(2) 0.077(3) 0.004(2) 0.0004(17) 0.0123(16)
F00D 0.043(2) 0.027(2) 0.052(2) 0.0207(18) -0.0103(18) 0.0042(18)
F00E 0.047(2) 0.065(3) 0.0180(18) 0.0109(18) 0.0070(16) 0.030(2)
N00F 0.013(2) 0.016(2) 0.018(2) 0.0021(19) 0.0004(18) 0.0089(18)
N00G 0.012(2) 0.013(2) 0.012(2) -0.0003(18) -0.0022(17) 0.0043(18)
N00H 0.015(2) 0.012(2) 0.017(2) 0.0032(18) 0.0021(18) 0.0042(18)
N00I 0.015(2) 0.020(2) 0.013(2) 0.0031(19) 0.0037(18) 0.0081(19)
N00J 0.013(2) 0.015(2) 0.019(2) 0.0040(19) -0.0014(18) 0.0075(18)
C00K 0.018(3) 0.026(3) 0.032(3) 0.007(2) 0.008(2) 0.006(2)
C00L 0.012(2) 0.015(3) 0.015(3) -0.004(2) -0.006(2) 0.006(2)
C00M 0.016(3) 0.016(3) 0.020(3) -0.003(2) -0.002(2) 0.006(2)
C00N 0.013(2) 0.017(3) 0.019(3) -0.002(2) 0.001(2) 0.008(2)
C00O 0.013(2) 0.009(3) 0.017(3) 0.000(2) -0.001(2) 0.004(2)
C00P 0.021(3) 0.028(3) 0.011(3) 0.005(2) 0.002(2) 0.008(2)
C00Q 0.016(3) 0.017(3) 0.010(3) 0.001(2) 0.000(2) 0.007(2)
C00R 0.020(3) 0.019(3) 0.018(3) -0.002(2) 0.002(2) 0.013(2)
C00S 0.020(3) 0.021(3) 0.015(3) 0.001(2) 0.004(2) 0.011(2)
C00T 0.016(3) 0.023(3) 0.018(3) 0.003(2) -0.002(2) 0.012(2)
C00U 0.013(2) 0.016(3) 0.019(3) -0.005(2) 0.001(2) 0.006(2)
C00V 0.023(3) 0.025(3) 0.020(3) 0.002(3) -0.005(2) 0.010(3)
C00W 0.019(3) 0.023(3) 0.018(3) 0.003(2) -0.002(2) 0.010(2)
C00X 0.021(3) 0.015(3) 0.014(3) 0.001(2) 0.000(2) 0.010(2)
C00Y 0.015(3) 0.013(3) 0.020(3) -0.002(2) 0.004(2) 0.009(2)
C00Z 0.020(3) 0.024(3) 0.023(3) -0.001(3) -0.001(2) 0.011(2)
C010 0.016(3) 0.023(3) 0.019(3) 0.002(2) 0.000(2) 0.013(2)
C011 0.025(3) 0.022(3) 0.020(3) 0.004(2) 0.002(2) 0.016(3)
C012 0.018(3) 0.026(3) 0.021(3) 0.001(3) 0.003(2) 0.009(2)
C013 0.018(3) 0.018(3) 0.025(3) 0.004(2) 0.009(2) 0.005(2)
C014 0.017(3) 0.015(3) 0.022(3) 0.001(2) 0.003(2) 0.009(2)
C015 0.022(3) 0.020(3) 0.017(3) 0.002(2) -0.001(2) 0.009(2)
C016 0.016(3) 0.015(3) 0.030(3) 0.002(2) 0.004(2) 0.008(2)
C017 0.018(3) 0.018(3) 0.017(3) -0.001(2) 0.003(2) 0.008(2)
C018 0.015(3) 0.019(3) 0.023(3) 0.010(2) -0.003(2) 0.007(2)
C019 0.024(3) 0.031(3) 0.013(3) 0.007(2) 0.001(2) 0.006(2)
C01A 0.023(3) 0.027(3) 0.024(3) 0.005(3) -0.002(2) 0.012(3)
C01B 0.025(3) 0.016(3) 0.027(3) 0.009(2) 0.004(2) 0.010(2)
C01C 0.018(3) 0.021(3) 0.022(3) 0.003(2) 0.000(2) 0.010(2)
C01D 0.022(3) 0.026(3) 0.025(3) 0.008(3) 0.003(2) 0.009(3)
C01E 0.018(3) 0.023(3) 0.031(3) 0.003(3) -0.013(2) 0.008(2)
C01F 0.018(3) 0.017(3) 0.020(3) 0.003(2) -0.001(2) 0.010(2)
C01G 0.023(3) 0.017(3) 0.022(3) 0.000(2) -0.005(2) 0.005(2)
C01H 0.018(3) 0.020(3) 0.024(3) 0.008(2) 0.002(2) 0.008(2)
C01I 0.018(3) 0.027(3) 0.031(3) 0.006(3) -0.002(2) 0.012(3)
C01J 0.027(3) 0.032(3) 0.025(3) 0.003(2) 0.006(2) 0.009(2)
C01K 0.019(3) 0.018(3) 0.019(3) 0.006(2) 0.001(2) 0.009(2)
C01L 0.018(3) 0.026(3) 0.019(3) 0.004(2) -0.003(2) 0.010(2)
C01M 0.019(3) 0.035(3) 0.030(3) 0.011(3) -0.004(2) 0.003(2)
C01N 0.018(3) 0.021(3) 0.019(3) 0.002(2) 0.002(2) 0.007(2)
C01O 0.015(3) 0.028(3) 0.021(3) -0.001(3) -0.004(2) 0.010(2)
C01P 0.022(3) 0.016(3) 0.030(3) 0.003(3) 0.002(2) 0.008(2)
C01Q 0.023(3) 0.022(3) 0.040(4) 0.010(3) 0.005(3) 0.010(3)
C01R 0.020(3) 0.026(3) 0.024(3) -0.001(3) 0.001(2) 0.013(2)
C01S 0.020(3) 0.035(4) 0.029(3) 0.004(3) 0.009(3) 0.010(3)
C01T 0.020(3) 0.022(3) 0.034(3) 0.012(3) 0.008(3) 0.007(2)
C01U 0.014(3) 0.038(4) 0.034(4) 0.013(3) 0.004(2) 0.012(3)
C01V 0.020(3) 0.036(4) 0.027(3) 0.010(3) 0.009(2) 0.018(3)
C01W 0.033(3) 0.029(3) 0.021(3) 0.001(3) 0.005(3) 0.013(3)
C01X 0.035(3) 0.025(3) 0.054(4) 0.008(3) -0.007(3) 0.007(3)
C01Y 0.031(3) 0.024(3) 0.025(3) -0.006(2) -0.009(2) 0.002(2)
C01Z 0.026(3) 0.033(4) 0.027(3) 0.011(3) -0.005(3) 0.008(3)
C020 0.026(3) 0.019(3) 0.049(4) 0.001(3) 0.006(3) 0.005(3)
C021 0.034(4) 0.043(4) 0.060(5) 0.032(4) 0.017(3) 0.015(3)
C5S 0.027(3) 0.032(3) 0.025(3) 0.003(2) 0.006(2) 0.009(2)
C3S 0.024(3) 0.031(3) 0.013(3) 0.007(2) 0.001(2) 0.006(2)
C2S 0.031(3) 0.024(3) 0.025(3) -0.006(2) -0.009(2) 0.002(2)
C4S 0.018(3) 0.026(3) 0.032(3) 0.007(2) 0.008(2) 0.006(2)
C6S 0.019(3) 0.035(3) 0.030(3) 0.011(3) -0.004(2) 0.003(2)
C1S 0.035(3) 0.025(3) 0.054(4) 0.008(3) -0.007(3) 0.007(3)

loop_
_atom_type_symbol
_atom_type_description
_atom_type_scat_dispersion_real
_atom_type_scat_dispersion_imag
_atom_type_scat_source
C C 0.0033 0.0016 'International Tables Vol C Tables 4.2.6.8 and 6.1.1.4'
H H 0.0000 0.0000 'International Tables Vol C Tables 4.2.6.8 and 6.1.1.4'
Cl Cl 0.1484 0.1585 'International Tables Vol C Tables 4.2.6.8 and 6.1.1.4'
F F 0.0171 0.0103 'International Tables Vol C Tables 4.2.6.8 and 6.1.1.4'
Fe Fe 0.3463 0.8444 'International Tables Vol C Tables 4.2.6.8 and 6.1.1.4'
N N 0.0061 0.0033 'International Tables Vol C Tables 4.2.6.8 and 6.1.1.4'

loop_
_geom_angle_atom_site_label_1
_geom_angle_atom_site_label_2
_geom_angle_atom_site_label_3
_geom_angle
N00F Fe01 Cl04 113.50(12)
N00G Fe01 Cl04 115.69(12)
N00G Fe01 N00F 93.86(17)
N00J Fe01 Cl04 110.49(13)
N00J Fe01 N00F 118.43(17)
N00J Fe01 N00G 103.64(18)
N00H Fe02 Cl03 114.10(13)
N00I Fe02 Cl03 113.34(12)
N00I Fe02 N00H 98.94(17)
N00J Fe02 Cl03 112.48(13)
N00J Fe02 N00H 108.31(17)
N00J Fe02 N00I 108.74(18)
C00L N00F Fe01 114.1(3)
C014 N00F Fe01 139.4(3)
C014 N00F C00L 105.4(4)
C00N N00G Fe01 112.1(3)
C00X N00G Fe01 134.6(4)
C00X N00G C00N 106.2(4)
C00T N00H Fe02 135.2(3)
C00T N00H C01N 106.3(4)
C01N N00H Fe02 117.8(3)
C00M N00I Fe02 118.0(3)
C00R N00I Fe02 136.3(3)
C00R N00I C00M 104.6(4)
Fe02 N00J Fe01 132.0(2)
C00Q N00J Fe01 119.8(3)
C00Q N00J Fe02 108.0(3)
C019 C00K C017 119.0(5)
C01J C00K C017 124.8(5)
C01J C00K C019 116.2(5)
C00Y C00L N00F 124.4(5)
C00Y C00L C01C 125.5(5)
C01C C00L N00F 109.4(5)
C017 C00M N00I 126.1(5)
C017 C00M C01P 124.4(5)
C01P C00M N00I 109.4(4)
C00Y C00N N00G 123.6(5)
C012 C00N N00G 108.7(4)
C012 C00N C00Y 127.2(5)
C01K C00O C00Y 123.3(4)
C01L C00O C00Y 121.4(4)
C01L C00O C01K 115.3(5)
C00X C00P H00P 126.1
C012 C00P H00P 126.1
C012 C00P C00X 107.8(5)
C00U C00Q N00J 119.6(4)
C01F C00Q N00J 122.4(5)
C01F C00Q C00U 118.0(5)
N00I C00R C010 123.8(5)
N00I C00R C011 111.0(5)
C011 C00R C010 124.6(5)
C00U C00S C013 120.7(5)
C00U C00S C01D 120.7(5)
C013 C00S C01D 118.6(5)
N00H C00T C015 125.5(4)
N00H C00T C01E 109.8(5)
C01E C00T C015 124.3(5)
C00Q C00U H00U 119.5
C00S C00U C00Q 121.0(5)
C00S C00U H00U 119.5
H00A C00V H00B 109.5
H00A C00V H00C 109.5
H00B C00V H00C 109.5
C00W C00V H00A 109.5
C00W C00V H00B 109.5
C00W C00V H00C 109.5
C00V C00W C00Z 109.9(4)
C00V C00W C01A 107.7(5)
C00X C00W C00V 111.6(4)
C00X C00W C00Z 108.9(4)
C00X C00W C01A 110.1(4)
C01A C00W C00Z 108.6(4)
N00G C00X C00P 110.0(4)
N00G C00X C00W 124.2(5)
C00P C00X C00W 125.6(5)
C00L C00Y C00N 128.5(5)
C00L C00Y C00O 115.3(5)
C00N C00Y C00O 115.8(4)
C00W C00Z H00D 109.5
C00W C00Z H00E 109.5
C00W C00Z H00F 109.5
H00D C00Z H00E 109.5
H00D C00Z H00F 109.5
H00E C00Z H00F 109.5
C00R C010 C01I 109.7(5)
C00R C010 C01O 113.0(4)
C00R C010 C01R 107.8(4)
C01O C010 C01I 107.4(4)
C01O C010 C01R 110.1(5)
C01R C010 C01I 108.9(4)
C00R C011 H011 126.2
C01P C011 C00R 107.6(5)
C01P C011 H011 126.2
C00N C012 H012 126.4
C00P C012 C00N 107.3(5)
C00P C012 H012 126.4
C00S C013 H013 120.8
C016 C013 C00S 118.3(5)
C016 C013 H013 120.8
N00F C014 C01B 110.3(5)
N00F C014 C01T 124.7(5)
C01B C014 C01T 124.8(5)
C00T C015 C01H 111.6(4)
C00T C015 C01W 108.2(5)
C00T C015 C01Z 110.3(4)
C01H C015 C01W 110.0(4)
C01H C015 C01Z 108.4(5)
C01Z C015 C01W 108.4(5)
C013 C016 C01F 121.2(5)
C013 C016 C01Q 120.4(5)
C01F C016 C01Q 118.4(5)
C00M C017 C00K 115.2(5)
C00M C017 C01N 129.5(5)
C01N C017 C00K 114.7(5)
C01K C018 H018 120.3
C01K C018 C01U 119.4(5)
C01U C018 H018 120.3
C00K C019 Cl00 119.6(4)
C01Y C019 Cl00 118.2(5)
C01Y C019 C00K 122.3(5)
C00W C01A H01A 109.5
C00W C01A H01B 109.5
C00W C01A H01C 109.5
H01A C01A H01B 109.5
H01A C01A H01C 109.5
H01B C01A H01C 109.5
C014 C01B H01D 126.1
C01C C01B C014 107.8(5)
C01C C01B H01D 126.1
C00L C01C H01E 126.5
C01B C01C C00L 107.1(5)
C01B C01C H01E 126.5
F009 C01D F00D 107.5(5)
F009 C01D F00E 106.9(4)
F009 C01D C00S 112.4(5)
F00D C01D F00E 106.8(5)
F00D C01D C00S 111.6(5)
F00E C01D C00S 111.4(5)
C00T C01E H01F 125.8
C01G C01E C00T 108.4(5)
C01G C01E H01F 125.8
C00Q C01F C016 120.7(5)
C00Q C01F H01G 119.7
C016 C01F H01G 119.7
C01E C01G H01H 126.5
C01E C01G C01N 107.0(5)
C01N C01G H01H 126.5
C015 C01H H01I 109.5
C015 C01H H01J 109.5
C015 C01H H01K 109.5
H01I C01H H01J 109.5
H01I C01H H01K 109.5
H01J C01H H01K 109.5
C010 C01I H01L 109.5
C010 C01I H01M 109.5
C010 C01I H01N 109.5
H01L C01I H01M 109.5
H01L C01I H01N 109.5
H01M C01I H01N 109.5
C00K C01J Cl2 119.5(5)
C00K C01J C01M 122.4(6)
C01M C01J Cl2 118.1(5)
C00O C01K Cl05 120.2(4)
C018 C01K Cl05 116.9(4)
C018 C01K C00O 122.8(5)
C00O C01L Cl1 119.6(4)
C01V C01L Cl1 117.5(4)
C01V C01L C00O 122.8(5)
C01J C01M H01O 120.2
C01X C01M C01J 119.7(6)
C01X C01M H01O 120.2
C017 C01N N00H 126.2(5)
C017 C01N C01G 125.2(5)
C01G C01N N00H 108.5(5)
C010 C01O H01P 109.5
C010 C01O H01Q 109.5
C010 C01O H01R 109.5
H01P C01O H01Q 109.5
H01P C01O H01R 109.5
H01Q C01O H01R 109.5
C00M C01P H01S 126.3
C011 C01P C00M 107.3(5)
C011 C01P H01S 126.3
F00A C01Q C016 112.5(5)
F00B C01Q F00A 105.9(5)
F00B C01Q C016 112.9(5)
F00C C01Q F00A 106.2(5)
F00C C01Q F00B 107.1(5)
F00C C01Q C016 111.9(5)
C010 C01R H01T 109.5
C010 C01R H01U 109.5
C010 C01R H01V 109.5
H01T C01R H01U 109.5
H01T C01R H01V 109.5
H01U C01R H01V 109.5
H01W C01S H01X 109.5
H01W C01S H01Y 109.5
H01X C01S H01Y 109.5
C01T C01S H01W 109.5
C01T C01S H01X 109.5
C01T C01S H01Y 109.5
C014 C01T C01S 112.1(5)
C014 C01T C020 108.7(5)
C014 C01T C021 109.9(5)
C01S C01T C020 110.3(5)
C021 C01T C01S 106.7(5)
C021 C01T C020 109.0(5)
C018 C01U H01Z 119.9
C01V C01U C018 120.1(5)
C01V C01U H01Z 119.9
C01L C01V H01 120.3
C01U C01V C01L 119.3(5)
C01U C01V H01 120.3
C015 C01W H0AA 109.5
C015 C01W H 109.5
C015 C01W HA 109.5
H0AA C01W H 109.5
H0AA C01W HA 109.5
H C01W HA 109.5
C01M C01X H1AA 120.0
C01M C01X C01Y 119.9(6)
C01Y C01X H1AA 120.0
C019 C01Y H2AA 120.2
C01X C01Y C019 119.6(6)
C01X C01Y H2AA 120.2
C015 C01Z H3AA 109.5
C015 C01Z HB 109.5
C015 C01Z HC 109.5
H3AA C01Z HB 109.5
H3AA C01Z HC 109.5
HB C01Z HC 109.5
C01T C020 H02A 109.5
C01T C020 H02B 109.5
C01T C020 H02C 109.5
H02A C020 H02B 109.5
H02A C020 H02C 109.5
H02B C020 H02C 109.5
C01T C021 H02D 109.5
C01T C021 H02E 109.5
C01T C021 H02F 109.5
H02D C021 H02E 109.5
H02D C021 H02F 109.5
H02E C021 H02F 109.5
C4S C5S H5S 116.7
C4S C5S C6S 126.7(12)
C6S C5S H5S 116.7
C2S C3S H3S 116.9
C4S C3S H3S 116.9
C4S C3S C2S 126.3(11)
C3S C2S H2S 124.7
C3S C2S C1S 110.6(11)
C1S C2S H2S 124.7
C5S C4S C3S 119.3(12)
C5S C4S H4S 120.4
C3S C4S H4S 120.4
C5S C6S H6S 123.8
C5S C6S C1S 112.4(11)
C1S C6S H6S 123.8
C2S C1S H1S 118.0
C6S C1S C2S 124.0(12)
C6S C1S H1S 118.0

loop_
_geom_bond_atom_site_label_1
_geom_bond_atom_site_label_2
_geom_bond_distance
Fe01 Cl04 2.2166(14)
Fe01 N00F 2.030(4)
Fe01 N00G 1.993(4)
Fe01 N00J 1.893(4)
Fe02 Cl03 2.2120(15)
Fe02 N00H 2.029(4)
Fe02 N00I 2.018(4)
Fe02 N00J 1.888(4)
Cl05 C01K 1.738(5)
Cl00 C019 1.743(6)
Cl1 C01L 1.741(5)
Cl2 C01J 1.744(6)
F009 C01D 1.328(6)
F00A C01Q 1.345(7)
F00B C01Q 1.344(7)
F00C C01Q 1.338(7)
F00D C01D 1.332(7)
F00E C01D 1.342(7)
N00F C00L 1.415(6)
N00F C014 1.370(7)
N00G C00N 1.421(6)
N00G C00X 1.354(7)
N00H C00T 1.359(7)
N00H C01N 1.416(7)
N00I C00M 1.422(6)
N00I C00R 1.376(7)
N00J C00Q 1.416(7)
C00K C017 1.503(7)
C00K C019 1.393(8)
C00K C01J 1.384(8)
C00L C00Y 1.394(7)
C00L C01C 1.400(8)
C00M C017 1.395(7)
C00M C01P 1.405(8)
C00N C00Y 1.406(8)
C00N C012 1.405(8)
C00O C00Y 1.513(7)
C00O C01K 1.405(7)
C00O C01L 1.397(7)
C00P H00P 0.9500
C00P C00X 1.415(7)
C00P C012 1.370(8)
C00Q C00U 1.408(7)
C00Q C01F 1.389(7)
C00R C010 1.523(7)
C00R C011 1.398(8)
C00S C00U 1.386(7)
C00S C013 1.393(7)
C00S C01D 1.502(8)
C00T C015 1.517(8)
C00T C01E 1.407(7)
C00U H00U 0.9500
C00V H00A 0.9800
C00V H00B 0.9800
C00V H00C 0.9800
C00V C00W 1.528(8)
C00W C00X 1.518(7)
C00W C00Z 1.549(8)
C00W C01A 1.529(8)
C00Z H00D 0.9800
C00Z H00E 0.9800
C00Z H00F 0.9800
C010 C01I 1.532(8)
C010 C01O 1.525(7)
C010 C01R 1.527(8)
C011 H011 0.9500
C011 C01P 1.373(7)
C012 H012 0.9500
C013 H013 0.9500
C013 C016 1.389(8)
C014 C01B 1.403(7)
C014 C01T 1.521(7)
C015 C01H 1.523(7)
C015 C01W 1.548(8)
C015 C01Z 1.540(8)
C016 C01F 1.392(8)
C016 C01Q 1.495(8)
C017 C01N 1.403(8)
C018 H018 0.9500
C018 C01K 1.382(7)
C018 C01U 1.386(8)
C019 C01Y 1.388(8)
C01A H01A 0.9800
C01A H01B 0.9800
C01A H01C 0.9800
C01B H01D 0.9500
C01B C01C 1.377(8)
C01C H01E 0.9500
C01E H01F 0.9500
C01E C01G 1.362(8)
C01F H01G 0.9500
C01G H01H 0.9500
C01G C01N 1.415(7)
C01H H01I 0.9800
C01H H01J 0.9800
C01H H01K 0.9800
C01I H01L 0.9800
C01I H01M 0.9800
C01I H01N 0.9800
C01J C01M 1.390(8)
C01L C01V 1.394(7)
C01M H01O 0.9500
C01M C01X 1.371(9)
C01O H01P 0.9800
C01O H01Q 0.9800
C01O H01R 0.9800
C01P H01S 0.9500
C01R H01T 0.9800
C01R H01U 0.9800
C01R H01V 0.9800
C01S H01W 0.9800
C01S H01X 0.9800
C01S H01Y 0.9800
C01S C01T 1.537(8)
C01T C020 1.546(8)
C01T C021 1.532(9)
C01U H01Z 0.9500
C01U C01V 1.376(8)
C01V H01 0.9500
C01W H0AA 0.9800
C01W H 0.9800
C01W HA 0.9800
C01X H1AA 0.9500
C01X C01Y 1.376(9)
C01Y H2AA 0.9500
C01Z H3AA 0.9800
C01Z HB 0.9800
C01Z HC 0.9800
C020 H02A 0.9800
C020 H02B 0.9800
C020 H02C 0.9800
C021 H02D 0.9800
C021 H02E 0.9800
C021 H02F 0.9800
C5S H5S 0.9500
C5S C4S 1.213(11)
C5S C6S 1.244(11)
C3S H3S 0.9500
C3S C2S 1.265(11)
C3S C4S 1.233(11)
C2S H2S 0.9500
C2S C1S 1.364(11)
C4S H4S 0.9500
C6S H6S 0.9500
C6S C1S 1.338(11)
C1S H1S 0.9500

loop_
_geom_torsion_atom_site_label_1
_geom_torsion_atom_site_label_2
_geom_torsion_atom_site_label_3
_geom_torsion_atom_site_label_4
_geom_torsion
Fe01 N00F C00L C00Y 20.5(6)
Fe01 N00F C00L C01C -168.2(3)
Fe01 N00F C014 C01B 164.8(4)
Fe01 N00F C014 C01T -20.9(8)
Fe01 N00G C00N C00Y -36.0(6)
Fe01 N00G C00N C012 151.8(4)
Fe01 N00G C00X C00P -143.7(4)
Fe01 N00G C00X C00W 41.0(7)
Fe01 N00J C00Q C00U -91.0(5)
Fe01 N00J C00Q C01F 89.9(5)
Fe02 N00H C00T C015 19.6(8)
Fe02 N00H C00T C01E -167.4(4)
Fe02 N00H C01N C017 -14.0(7)
Fe02 N00H C01N C01G 169.4(3)
Fe02 N00I C00M C017 14.5(7)
Fe02 N00I C00M C01P -168.1(3)
Fe02 N00I C00R C010 -22.9(8)
Fe02 N00I C00R C011 165.0(4)
Fe02 N00J C00Q C00U 84.9(5)
Fe02 N00J C00Q C01F -94.2(5)
Cl03 Fe02 N00J Fe01 8.4(3)
Cl03 Fe02 N00J C00Q -166.8(3)
Cl04 Fe01 N00J Fe02 -53.9(3)
Cl04 Fe01 N00J C00Q 120.8(3)
Cl00 C019 C01Y C01X -178.9(5)
Cl1 C01L C01V C01U 175.8(5)
Cl2 C01J C01M C01X -178.0(5)
N00F Fe01 N00J Fe02 79.4(3)
N00F Fe01 N00J C00Q -105.8(4)
N00F C00L C00Y C00N 7.8(8)
N00F C00L C00Y C00O 180.0(4)
N00F C00L C01C C01B -1.9(6)
N00F C014 C01B C01C 1.0(6)
N00F C014 C01T C01S 62.5(7)
N00F C014 C01T C020 -59.7(7)
N00F C014 C01T C021 -179.0(5)
N00G Fe01 N00J Fe02 -178.4(3)
N00G Fe01 N00J C00Q -3.7(4)
N00G C00N C00Y C00L 1.3(8)
N00G C00N C00Y C00O -170.9(4)
N00G C00N C012 C00P 2.2(6)
N00H Fe02 N00J Fe01 -118.6(3)
N00H Fe02 N00J C00Q 66.2(3)
N00H C00T C015 C01H -52.7(7)
N00H C00T C015 C01W 68.4(6)
N00H C00T C015 C01Z -173.2(5)
N00H C00T C01E C01G -1.4(7)
N00I Fe02 N00J Fe01 134.8(3)
N00I Fe02 N00J C00Q -40.4(3)
N00I C00M C017 C00K 164.0(5)
N00I C00M C017 C01N -6.6(9)
N00I C00M C01P C011 -1.0(6)
N00I C00R C010 C01I 174.2(5)
N00I C00R C010 C01O 54.4(7)
N00I C00R C010 C01R -67.4(6)
N00I C00R C011 C01P 1.7(6)
N00J C00Q C00U C00S 179.0(5)
N00J C00Q C01F C016 -178.2(5)
C00K C017 C01N N00H -164.2(5)
C00K C017 C01N C01G 11.8(8)
C00K C019 C01Y C01X 1.2(9)
C00K C01J C01M C01X 0.6(10)
C00L N00F C014 C01B -2.1(5)
C00L N00F C014 C01T 172.2(5)
C00M N00I C00R C010 169.8(5)
C00M N00I C00R C011 -2.3(6)
C00M C017 C01N N00H 6.4(9)
C00M C017 C01N C01G -177.6(6)
C00N N00G C00X C00P 2.9(6)
C00N N00G C00X C00W -172.4(5)
C00O C01L C01V C01U -1.4(9)
C00R N00I C00M C017 -175.4(5)
C00R N00I C00M C01P 2.0(6)
C00R C011 C01P C00M -0.4(6)
C00S C013 C016 C01F -1.0(8)
C00S C013 C016 C01Q -179.1(5)
C00T N00H C01N C017 174.1(5)
C00T N00H C01N C01G -2.4(6)
C00T C01E C01G C01N -0.2(7)
C00U C00Q C01F C016 2.7(7)
C00U C00S C013 C016 1.8(8)
C00U C00S C01D F009 -9.1(7)
C00U C00S C01D F00D -130.0(5)
C00U C00S C01D F00E 110.8(5)
C00V C00W C00X N00G -72.0(7)
C00V C00W C00X C00P 113.4(6)
C00X N00G C00N C00Y 169.0(5)
C00X N00G C00N C012 -3.2(5)
C00X C00P C012 C00N -0.5(6)
C00Y C00L C01C C01B 169.2(5)
C00Y C00N C012 C00P -169.5(5)
C00Y C00O C01K Cl05 -4.8(7)
C00Y C00O C01K C018 175.6(5)
C00Y C00O C01L Cl1 7.1(7)
C00Y C00O C01L C01V -175.8(5)
C00Z C00W C00X N00G 49.5(7)
C00Z C00W C00X C00P -125.1(6)
C010 C00R C011 C01P -170.3(5)
C011 C00R C010 C01I -14.8(7)
C011 C00R C010 C01O -134.6(5)
C011 C00R C010 C01R 103.6(6)
C012 C00N C00Y C00L 172.0(5)
C012 C00N C00Y C00O -0.2(8)
C012 C00P C00X N00G -1.6(6)
C012 C00P C00X C00W 173.6(5)
C013 C00S C00U C00Q -0.4(8)
C013 C00S C01D F009 171.6(5)
C013 C00S C01D F00D 50.7(7)
C013 C00S C01D F00E -68.5(6)
C013 C016 C01F C00Q -1.3(8)
C013 C016 C01Q F00A -134.1(5)
C013 C016 C01Q F00B -14.4(8)
C013 C016 C01Q F00C 106.5(6)
C014 N00F C00L C00Y -168.8(5)
C014 N00F C00L C01C 2.5(5)
C014 C01B C01C C00L 0.6(6)
C015 C00T C01E C01G 171.7(5)
C017 C00K C019 Cl00 -2.1(8)
C017 C00K C019 C01Y 177.8(5)
C017 C00K C01J Cl2 -0.1(9)
C017 C00K C01J C01M -178.7(6)
C017 C00M C01P C011 176.5(5)
C018 C01U C01V C01L -2.3(9)
C019 C00K C017 C00M -89.3(7)
C019 C00K C017 C01N 82.8(7)
C019 C00K C01J Cl2 179.3(5)
C019 C00K C01J C01M 0.7(9)
C01A C00W C00X N00G 168.4(5)
C01A C00W C00X C00P -6.1(7)
C01B C014 C01T C01S -123.9(6)
C01B C014 C01T C020 113.8(6)
C01B C014 C01T C021 -5.5(8)
C01C C00L C00Y C00N -162.1(5)
C01C C00L C00Y C00O 10.1(7)
C01D C00S C00U C00Q -179.7(5)
C01D C00S C013 C016 -178.9(5)
C01E C00T C015 C01H 135.3(6)
C01E C00T C015 C01W -103.6(6)
C01E C00T C015 C01Z 14.8(7)
C01E C01G C01N N00H 1.6(6)
C01E C01G C01N C017 -175.0(5)
C01F C00Q C00U C00S -1.8(7)
C01F C016 C01Q F00A 47.7(7)
C01F C016 C01Q F00B 167.5(5)
C01F C016 C01Q F00C -71.7(7)
C01J C00K C017 C00M 90.2(7)
C01J C00K C017 C01N -97.8(7)
C01J C00K C019 Cl00 178.4(5)
C01J C00K C019 C01Y -1.6(9)
C01J C01M C01X C01Y -1.1(10)
C01K C00O C00Y C00L 74.7(7)
C01K C00O C00Y C00N -112.1(6)
C01K C00O C01L Cl1 -172.3(4)
C01K C00O C01L C01V 4.9(8)
C01K C018 C01U C01V 2.2(9)
C01L C00O C00Y C00L -104.6(6)
C01L C00O C00Y C00N 68.6(7)
C01L C00O C01K Cl05 174.5(4)
C01L C00O C01K C018 -5.0(8)
C01M C01X C01Y C019 0.3(10)
C01N N00H C00T C015 -170.7(5)
C01N N00H C00T C01E 2.3(6)
C01P C00M C017 C00K -13.1(8)
C01P C00M C017 C01N 176.3(5)
C01Q C016 C01F C00Q 176.8(5)
C01T C014 C01B C01C -173.3(5)
C01U C018 C01K Cl05 -177.9(4)
C01U C018 C01K C00O 1.7(8)
C5S C6S C1S C2S 2(2)
C3S C2S C1S C6S -8(2)
C2S C3S C4S C5S -3(2)
C4S C5S C6S C1S 5(2)
C4S C3S C2S C1S 8(2)
C6S C5S C4S C3S -5(2)
